data_4318682
loop_
_publ_author_name
'Wilda Vargas'
'Ulrich Englich'
'Karin Ruhlandt-Senge'

_publ_section_title
;
 A Novel Group of Alkaline Earth Metal Amides: Syntheses and
 Characterization of M[N(2,6-iPr2C6H3)(SiMe3)]2(THF)2 (M = Mg, Ca, Sr, Ba)
 and the Linear, Two-Coordinate Mg[N(2,6-iPr2C6H3)(SiMe3)]2
;
_journal_name_full 'Inorganic Chemistry'
_journal_page_first 5602
_journal_page_last 5608
_journal_paper_doi 10.1021/ic0203668
_journal_volume 41
_journal_year 2002
_chemical_formula_sum 'C38 H68 Ba N2 O2 Si2'
_chemical_formula_weight 778.46
_chemical_name_systematic
;

  ?

;
_space_group_IT_number 13
_symmetry_cell_setting monoclinic
_symmetry_space_group_name_Hall '-P 2yac'
_symmetry_space_group_name_H-M 'P 1 2/n 1'
_atom_sites_solution_hydrogens geom
_atom_sites_solution_primary direct
_atom_sites_solution_secondary difmap
_audit_creation_method SHELXL-97
_cell_angle_alpha 90.00
_cell_angle_beta 101.67
_cell_angle_gamma 90.00
_cell_formula_units_Z 4
_cell_length_a 20.5476(2)
_cell_length_b 10.0353(2)
_cell_length_c 20.9020(4)
_cell_measurement_temperature 293(2)
_cell_volume 4220.93(12)
_computing_structure_refinement 'SHELXL-97 (Sheldrick, 1997)'
_computing_structure_solution 'SHELXS-97 (Sheldrick, 1990)'
_diffrn_ambient_temperature 293(2)
_diffrn_measured_fraction_theta_full 0.932
_diffrn_measured_fraction_theta_max 0.932
_diffrn_measurement_device_type 'CCD Area Detector'
_diffrn_measurement_method 'phi and omega scans'
_diffrn_radiation_monochromator graphite
_diffrn_radiation_source 'fine-focus sealed tube'
_diffrn_radiation_type MoK\a
_diffrn_radiation_wavelength 0.71073
_diffrn_reflns_av_R_equivalents 0.0406
_diffrn_reflns_av_sigmaI/netI 0.0542
_diffrn_reflns_limit_h_max 27
_diffrn_reflns_limit_h_min -16
_diffrn_reflns_limit_k_max 12
_diffrn_reflns_limit_k_min -11
_diffrn_reflns_limit_l_max 27
_diffrn_reflns_limit_l_min -27
_diffrn_reflns_number 25994
_diffrn_reflns_theta_full 28.30
_diffrn_reflns_theta_max 28.30
_diffrn_reflns_theta_min 1.27
_diffrn_standards_decay_% none
_exptl_absorpt_coefficient_mu 1.029
_exptl_absorpt_correction_type multi-scan
_exptl_absorpt_process_details 'R. Blessing, Acta Cryst. (1995) A51 33-38.'
_exptl_crystal_colour colorless
_exptl_crystal_density_diffrn 1.225
_exptl_crystal_density_method 'not measured'
_exptl_crystal_description plates
_exptl_crystal_F_000 1640
_exptl_crystal_size_max 0.4
_exptl_crystal_size_mid 0.2
_exptl_crystal_size_min 0.2
_refine_diff_density_max 0.929
_refine_diff_density_min -0.381
_refine_diff_density_rms 0.084
_refine_ls_extinction_method none
_refine_ls_goodness_of_fit_ref 1.041
_refine_ls_hydrogen_treatment mixed
_refine_ls_matrix_type full
_refine_ls_number_parameters 407
_refine_ls_number_reflns 9800
_refine_ls_number_restraints 0
_refine_ls_restrained_S_all 1.041
_refine_ls_R_factor_all 0.0573
_refine_ls_R_factor_gt 0.0363
_refine_ls_shift/su_max 0.001
_refine_ls_shift/su_mean 0.000
_refine_ls_structure_factor_coef Fsqd
_refine_ls_weighting_details 'calc w=1/[\s^2^(Fo^2^)+(0.0265P)^2^+0.8174P] where P=(Fo^2^+2Fc^2^)/3'
_refine_ls_weighting_scheme calc
_refine_ls_wR_factor_gt 0.0669
_refine_ls_wR_factor_ref 0.0722
_reflns_number_gt 7711
_reflns_number_total 9800
_reflns_threshold_expression >2sigma(I)
_cod_data_source_file ic0203668_5.cif
_cod_data_source_block sad
_cod_original_cell_volume 4220.97(12)
_cod_database_code 4318682

loop_
_symmetry_equiv_pos_as_xyz
'x, y, z'
'-x+1/2, y, -z+1/2'
'-x, -y, -z'
'x-1/2, -y, z-1/2'

loop_
_atom_site_label
_atom_site_type_symbol
_atom_site_fract_x
_atom_site_fract_y
_atom_site_fract_z
_atom_site_U_iso_or_equiv
_atom_site_adp_type
_atom_site_occupancy
_atom_site_symmetry_multiplicity
_atom_site_calc_flag
_atom_site_refinement_flags
_atom_site_disorder_assembly
_atom_site_disorder_group
Ba1 Ba 0.7500 0.421156(19) 0.7500 0.01595(6) Uani 1 2 d S . .
N1 N 0.64518(10) 0.5513(2) 0.68880(10) 0.0185(4) Uani 1 1 d . . .
C1 C 0.60333(12) 0.4718(2) 0.71723(12) 0.0174(5) Uani 1 1 d . . .
C2 C 0.59233(12) 0.5005(2) 0.78162(12) 0.0194(5) Uani 1 1 d . . .
C3 C 0.55591(13) 0.4116(3) 0.81222(13) 0.0230(6) Uani 1 1 d . . .
H3A H 0.5493 0.4312 0.8539 0.028 Uiso 1 1 calc R . .
C4 C 0.52943(13) 0.2949(2) 0.78196(13) 0.0243(6) Uani 1 1 d . . .
H4A H 0.5054 0.2371 0.8031 0.029 Uiso 1 1 calc R . .
C5 C 0.53931(13) 0.2659(3) 0.71993(13) 0.0237(6) Uani 1 1 d . . .
H5A H 0.5209 0.1884 0.6994 0.028 Uiso 1 1 calc R . .
C6 C 0.57608(12) 0.3495(2) 0.68711(12) 0.0192(5) Uani 1 1 d . . .
C7 C 0.61702(13) 0.6302(3) 0.81643(12) 0.0230(6) Uani 1 1 d . . .
H7A H 0.6418 0.6792 0.7885 0.028 Uiso 1 1 calc R . .
C8 C 0.66402(15) 0.6058(3) 0.88220(13) 0.0326(7) Uani 1 1 d . . .
H8A H 0.7007 0.5517 0.8757 0.049 Uiso 1 1 calc R . .
H8B H 0.6405 0.5608 0.9111 0.049 Uiso 1 1 calc R . .
H8C H 0.6804 0.6896 0.9011 0.049 Uiso 1 1 calc R . .
C9 C 0.55891(14) 0.7182(3) 0.82657(16) 0.0367(7) Uani 1 1 d . . .
H9A H 0.5297 0.7339 0.7853 0.055 Uiso 1 1 calc R . .
H9B H 0.5757 0.8018 0.8454 0.055 Uiso 1 1 calc R . .
H9C H 0.5350 0.6741 0.8554 0.055 Uiso 1 1 calc R . .
C10 C 0.58416(13) 0.3149(2) 0.61835(12) 0.0226(6) Uani 1 1 d . . .
H10A H 0.6205 0.3695 0.6087 0.027 Uiso 1 1 calc R . .
C11 C 0.52119(15) 0.3512(3) 0.56854(14) 0.0354(7) Uani 1 1 d . . .
H11A H 0.5103 0.4430 0.5739 0.053 Uiso 1 1 calc R . .
H11B H 0.4851 0.2957 0.5753 0.053 Uiso 1 1 calc R . .
H11C H 0.5287 0.3375 0.5252 0.053 Uiso 1 1 calc R . .
C12 C 0.60211(16) 0.1686(3) 0.61014(15) 0.0353(7) Uani 1 1 d . . .
H12A H 0.6416 0.1466 0.6415 0.053 Uiso 1 1 calc R . .
H12B H 0.6098 0.1548 0.5668 0.053 Uiso 1 1 calc R . .
H12C H 0.5662 0.1127 0.6170 0.053 Uiso 1 1 calc R . .
Si1 Si 0.62937(4) 0.68017(7) 0.63606(3) 0.01794(15) Uani 1 1 d . . .
C13 C 0.69094(14) 0.8168(3) 0.66371(13) 0.0281(6) Uani 1 1 d . . .
H13A H 0.7352 0.7825 0.6679 0.042 Uiso 1 1 calc R . .
H13B H 0.6851 0.8502 0.7052 0.042 Uiso 1 1 calc R . .
H13C H 0.6841 0.8876 0.6322 0.042 Uiso 1 1 calc R . .
C14 C 0.63917(14) 0.6387(3) 0.55073(12) 0.0255(6) Uani 1 1 d . . .
H14A H 0.6090 0.5684 0.5335 0.038 Uiso 1 1 calc R . .
H14B H 0.6839 0.6102 0.5516 0.038 Uiso 1 1 calc R . .
H14C H 0.6296 0.7162 0.5235 0.038 Uiso 1 1 calc R . .
C15 C 0.54413(14) 0.7549(3) 0.62903(14) 0.0302(7) Uani 1 1 d . . .
H15A H 0.5111 0.6876 0.6152 0.045 Uiso 1 1 calc R . .
H15B H 0.5383 0.8258 0.5975 0.045 Uiso 1 1 calc R . .
H15C H 0.5396 0.7894 0.6707 0.045 Uiso 1 1 calc R . .
O1 O 0.78215(10) 0.22004(17) 0.67733(8) 0.0274(4) Uani 1 1 d . . .
C16 C 0.81467(14) 0.0929(2) 0.69338(13) 0.0254(6) Uani 1 1 d . . .
H16A H 0.7850 0.0310 0.7089 0.031 Uiso 1 1 calc R . .
H16B H 0.8543 0.1037 0.7271 0.031 Uiso 1 1 calc R . .
C17 C 0.83256(14) 0.0422(3) 0.63071(13) 0.0272(6) Uani 1 1 d . . .
H17A H 0.8288 -0.0541 0.6276 0.033 Uiso 1 1 calc R . .
H17B H 0.8773 0.0682 0.6278 0.033 Uiso 1 1 calc R . .
C18 C 0.78112(15) 0.1101(3) 0.57791(13) 0.0265(6) Uani 1 1 d . . .
H18A H 0.7966 0.1171 0.5371 0.032 Uiso 1 1 calc R . .
H18B H 0.7390 0.0631 0.5703 0.032 Uiso 1 1 calc R . .
C19 C 0.77574(16) 0.2453(3) 0.60813(13) 0.0297(7) Uani 1 1 d . . .
H19A H 0.8109 0.3039 0.6003 0.036 Uiso 1 1 calc R . .
H19B H 0.7332 0.2861 0.5902 0.036 Uiso 1 1 calc R . .
Ba2 Ba 0.7500 0.208297(19) 0.2500 0.01610(6) Uani 1 2 d S . .
N2 N 0.81240(10) 0.09025(19) 0.35858(9) 0.0185(4) Uani 1 1 d . . .
C20 C 0.77814(13) 0.1688(2) 0.39597(11) 0.0182(5) Uani 1 1 d . . .
C21 C 0.71051(13) 0.1399(2) 0.39842(11) 0.0200(5) Uani 1 1 d . . .
C22 C 0.67415(14) 0.2274(3) 0.43015(12) 0.0244(6) Uani 1 1 d . . .
H22A H 0.6304 0.2067 0.4318 0.029 Uiso 1 1 calc R . .
C23 C 0.70175(14) 0.3429(3) 0.45889(12) 0.0253(6) Uani 1 1 d . . .
H23A H 0.6767 0.4004 0.4791 0.030 Uiso 1 1 calc R . .
C24 C 0.76718(14) 0.3729(3) 0.45740(12) 0.0250(6) Uani 1 1 d . . .
H24A H 0.7858 0.4505 0.4775 0.030 Uiso 1 1 calc R . .
C25 C 0.80606(13) 0.2899(2) 0.42670(12) 0.0200(5) Uani 1 1 d . . .
C26 C 0.67635(13) 0.0109(3) 0.36987(13) 0.0256(6) Uani 1 1 d . . .
H26A H 0.7074 -0.0375 0.3484 0.031 Uiso 1 1 calc R . .
C27 C 0.66043(18) -0.0779(3) 0.42436(15) 0.0417(8) Uani 1 1 d . . .
H27A H 0.7004 -0.0942 0.4562 0.062 Uiso 1 1 calc R . .
H27B H 0.6424 -0.1611 0.4061 0.062 Uiso 1 1 calc R . .
H27C H 0.6285 -0.0341 0.4449 0.062 Uiso 1 1 calc R . .
C28 C 0.61264(14) 0.0372(3) 0.31860(14) 0.0334(7) Uani 1 1 d . . .
H28A H 0.6229 0.0924 0.2845 0.050 Uiso 1 1 calc R . .
H28B H 0.5807 0.0815 0.3389 0.050 Uiso 1 1 calc R . .
H28C H 0.5946 -0.0460 0.3004 0.050 Uiso 1 1 calc R . .
C29 C 0.87840(14) 0.3241(3) 0.42864(13) 0.0240(6) Uani 1 1 d . . .
H29A H 0.8918 0.2785 0.3919 0.029 Uiso 1 1 calc R . .
C30 C 0.92275(15) 0.2713(3) 0.49187(14) 0.0347(7) Uani 1 1 d . . .
H30A H 0.9148 0.1778 0.4961 0.052 Uiso 1 1 calc R . .
H30B H 0.9125 0.3179 0.5287 0.052 Uiso 1 1 calc R . .
H30C H 0.9686 0.2855 0.4902 0.052 Uiso 1 1 calc R . .
C31 C 0.89141(17) 0.4737(3) 0.42182(16) 0.0398(8) Uani 1 1 d . . .
H31A H 0.8642 0.5065 0.3821 0.060 Uiso 1 1 calc R . .
H31B H 0.9374 0.4874 0.4207 0.060 Uiso 1 1 calc R . .
H31C H 0.8808 0.5206 0.4584 0.060 Uiso 1 1 calc R . .
Si2 Si 0.86386(4) -0.04069(7) 0.37932(3) 0.02016(16) Uani 1 1 d . . .
C33 C 0.83982(15) -0.1781(3) 0.31757(13) 0.0289(6) Uani 1 1 d . . .
H33A H 0.8403 -0.1447 0.2746 0.043 Uiso 1 1 calc R . .
H33B H 0.7960 -0.2094 0.3191 0.043 Uiso 1 1 calc R . .
H33C H 0.8709 -0.2503 0.3275 0.043 Uiso 1 1 calc R . .
C34 C 0.95353(14) -0.0029(3) 0.37952(14) 0.0301(6) Uani 1 1 d . . .
H34A H 0.9572 0.0358 0.3384 0.045 Uiso 1 1 calc R . .
H34B H 0.9789 -0.0838 0.3862 0.045 Uiso 1 1 calc R . .
H34C H 0.9703 0.0587 0.4141 0.045 Uiso 1 1 calc R . .
O2 O 0.67324(9) 0.42241(17) 0.26006(9) 0.0281(4) Uani 1 1 d . . .
C35 C 0.69300(13) 0.5323(3) 0.30489(13) 0.0255(6) Uani 1 1 d . . .
H35A H 0.7087 0.6066 0.2825 0.031 Uiso 1 1 calc R . .
H35B H 0.7284 0.5048 0.3406 0.031 Uiso 1 1 calc R . .
C36 C 0.63091(15) 0.5723(3) 0.33083(14) 0.0309(7) Uani 1 1 d . . .
H36A H 0.6411 0.5809 0.3780 0.037 Uiso 1 1 calc R . .
H36B H 0.6128 0.6560 0.3118 0.037 Uiso 1 1 calc R . .
C37 C 0.58280(14) 0.4588(3) 0.30963(14) 0.0303(7) Uani 1 1 d . . .
H37A H 0.5890 0.3878 0.3418 0.036 Uiso 1 1 calc R . .
H37B H 0.5371 0.4892 0.3022 0.036 Uiso 1 1 calc R . .
C38 C 0.60143(13) 0.4143(3) 0.24706(15) 0.0306(7) Uani 1 1 d . . .
H38A H 0.5866 0.3237 0.2363 0.037 Uiso 1 1 calc R . .
H38B H 0.5820 0.4724 0.2112 0.037 Uiso 1 1 calc R . .
C32 C 0.86171(17) -0.1154(3) 0.46163(13) 0.0359(7) Uani 1 1 d . . .
H32A H 0.8737 -0.0488 0.4949 0.054 Uiso 1 1 calc R . .
H32B H 0.8926 -0.1881 0.4701 0.054 Uiso 1 1 calc R . .
H32C H 0.8177 -0.1474 0.4619 0.054 Uiso 1 1 calc R . .

loop_
_atom_site_aniso_label
_atom_site_aniso_U_11
_atom_site_aniso_U_22
_atom_site_aniso_U_33
_atom_site_aniso_U_23
_atom_site_aniso_U_13
_atom_site_aniso_U_12
Ba1 0.01309(11) 0.01487(11) 0.01942(11) 0.000 0.00217(8) 0.000
N1 0.0141(11) 0.0183(11) 0.0234(11) 0.0038(8) 0.0041(9) -0.0008(9)
C1 0.0100(12) 0.0192(13) 0.0213(13) 0.0044(10) -0.0006(10) 0.0027(10)
C2 0.0121(13) 0.0206(13) 0.0240(13) 0.0041(10) 0.0003(10) 0.0024(10)
C3 0.0190(14) 0.0275(15) 0.0228(14) 0.0067(11) 0.0049(11) 0.0029(11)
C4 0.0185(14) 0.0213(14) 0.0349(15) 0.0119(11) 0.0096(12) 0.0006(11)
C5 0.0162(14) 0.0172(13) 0.0360(16) 0.0030(11) 0.0015(11) -0.0001(10)
C6 0.0127(13) 0.0194(13) 0.0239(13) 0.0037(10) -0.0006(10) 0.0036(10)
C7 0.0187(14) 0.0261(14) 0.0238(14) 0.0000(11) 0.0038(11) -0.0034(11)
C8 0.0324(17) 0.0348(17) 0.0271(15) -0.0032(12) -0.0021(13) -0.0027(13)
C9 0.0252(17) 0.0322(17) 0.051(2) -0.0099(14) 0.0032(14) 0.0006(13)
C10 0.0195(14) 0.0192(14) 0.0278(14) 0.0011(10) 0.0018(11) -0.0010(11)
C11 0.0334(18) 0.0401(18) 0.0290(16) -0.0003(13) -0.0026(13) -0.0033(14)
C12 0.0433(19) 0.0267(16) 0.0368(17) -0.0042(13) 0.0108(15) 0.0019(14)
Si1 0.0164(4) 0.0163(3) 0.0213(4) 0.0030(3) 0.0040(3) 0.0006(3)
C13 0.0300(16) 0.0211(14) 0.0331(16) 0.0010(11) 0.0066(13) -0.0053(12)
C14 0.0256(15) 0.0262(15) 0.0242(14) 0.0024(11) 0.0036(12) 0.0012(12)
C15 0.0245(16) 0.0291(15) 0.0377(17) 0.0087(12) 0.0083(13) 0.0066(12)
O1 0.0387(12) 0.0234(10) 0.0210(10) -0.0011(7) 0.0081(9) 0.0052(9)
C16 0.0290(16) 0.0220(14) 0.0232(14) 0.0015(11) 0.0004(12) -0.0028(12)
C17 0.0253(15) 0.0257(15) 0.0313(15) -0.0038(11) 0.0072(12) 0.0023(12)
C18 0.0335(17) 0.0265(15) 0.0212(14) -0.0019(11) 0.0098(12) -0.0025(12)
C19 0.0422(19) 0.0256(15) 0.0227(14) 0.0034(11) 0.0103(13) 0.0025(13)
Ba2 0.01810(12) 0.01465(11) 0.01549(11) 0.000 0.00323(8) 0.000
N2 0.0224(12) 0.0172(11) 0.0159(10) -0.0020(8) 0.0040(9) 0.0034(9)
C20 0.0245(14) 0.0171(12) 0.0124(12) 0.0043(9) 0.0025(10) 0.0040(11)
C21 0.0226(14) 0.0224(14) 0.0148(12) 0.0005(10) 0.0037(10) 0.0035(11)
C22 0.0237(15) 0.0301(15) 0.0202(13) 0.0013(11) 0.0066(11) 0.0056(12)
C23 0.0318(16) 0.0246(14) 0.0201(13) 0.0003(11) 0.0068(12) 0.0130(12)
C24 0.0362(17) 0.0180(13) 0.0191(13) -0.0034(10) 0.0013(12) 0.0059(12)
C25 0.0260(15) 0.0176(13) 0.0160(12) 0.0013(9) 0.0032(11) 0.0036(11)
C26 0.0230(15) 0.0273(15) 0.0274(14) -0.0050(11) 0.0077(12) -0.0045(12)
C27 0.058(2) 0.0293(17) 0.0372(18) 0.0017(13) 0.0075(16) -0.0072(15)
C28 0.0254(16) 0.0408(18) 0.0348(17) -0.0064(13) 0.0082(13) -0.0070(14)
C29 0.0286(16) 0.0208(14) 0.0232(14) -0.0043(10) 0.0065(12) -0.0033(11)
C30 0.0307(18) 0.0398(18) 0.0307(16) -0.0068(13) -0.0007(13) -0.0013(14)
C31 0.046(2) 0.0307(17) 0.0447(19) -0.0038(14) 0.0140(16) -0.0079(15)
Si2 0.0247(4) 0.0171(4) 0.0189(4) -0.0002(3) 0.0050(3) 0.0042(3)
C33 0.0356(17) 0.0199(14) 0.0327(15) -0.0021(11) 0.0102(13) 0.0026(12)
C34 0.0278(16) 0.0288(16) 0.0325(16) -0.0033(12) 0.0031(13) 0.0049(13)
O2 0.0172(10) 0.0262(10) 0.0406(12) -0.0060(8) 0.0051(9) 0.0036(8)
C35 0.0206(15) 0.0267(15) 0.0286(15) 0.0007(11) 0.0033(11) -0.0005(12)
C36 0.0348(17) 0.0281(16) 0.0297(15) 0.0029(12) 0.0064(13) 0.0115(13)
C37 0.0197(15) 0.0351(16) 0.0367(17) 0.0141(13) 0.0071(12) 0.0089(13)
C38 0.0150(14) 0.0284(16) 0.0464(18) -0.0001(13) 0.0015(13) 0.0003(12)
C32 0.052(2) 0.0300(16) 0.0273(16) 0.0072(12) 0.0112(14) 0.0162(15)

loop_
_atom_type_symbol
_atom_type_description
_atom_type_scat_dispersion_real
_atom_type_scat_dispersion_imag
_atom_type_scat_source
C C 0.0033 0.0016 'International Tables Vol C Tables 4.2.6.8 and 6.1.1.4'
H H 0.0000 0.0000 'International Tables Vol C Tables 4.2.6.8 and 6.1.1.4'
N N 0.0061 0.0033 'International Tables Vol C Tables 4.2.6.8 and 6.1.1.4'
O O 0.0106 0.0060 'International Tables Vol C Tables 4.2.6.8 and 6.1.1.4'
Si Si 0.0817 0.0704 'International Tables Vol C Tables 4.2.6.8 and 6.1.1.4'
Ba Ba -0.3244 2.2819 'International Tables Vol C Tables 4.2.6.8 and 6.1.1.4'

loop_
_geom_angle_atom_site_label_1
_geom_angle_atom_site_label_2
_geom_angle_atom_site_label_3
_geom_angle
_geom_angle_site_symmetry_1
_geom_angle_site_symmetry_3
_geom_angle_publ_flag
N1 Ba1 N1 120.22(9) 2_656 . ?
N1 Ba1 O1 112.24(6) 2_656 . ?
N1 Ba1 O1 111.72(6) . . ?
N1 Ba1 O1 111.72(6) 2_656 2_656 ?
N1 Ba1 O1 112.24(6) . 2_656 ?
O1 Ba1 O1 82.65(8) . 2_656 ?
N1 Ba1 C1 27.66(6) 2_656 2_656 ?
N1 Ba1 C1 135.78(7) . 2_656 ?
O1 Ba1 C1 84.59(6) . 2_656 ?
O1 Ba1 C1 110.43(6) 2_656 2_656 ?
C1 N1 Si1 131.64(17) . . ?
C1 N1 Ba1 91.36(14) . . ?
Si1 N1 Ba1 137.00(11) . . ?
N1 C1 C2 120.8(2) . . ?
N1 C1 C6 121.4(2) . . ?
C2 C1 C6 117.3(2) . . ?
C3 C2 C1 120.0(2) . . ?
C3 C2 C7 118.9(2) . . ?
C1 C2 C7 121.1(2) . . ?
C4 C3 C2 121.7(2) . . ?
C5 C4 C3 119.1(2) . . ?
C4 C5 C6 122.0(2) . . ?
C5 C6 C1 119.8(2) . . ?
C5 C6 C10 120.0(2) . . ?
C1 C6 C10 120.0(2) . . ?
C2 C7 C8 112.3(2) . . ?
C2 C7 C9 111.3(2) . . ?
C8 C7 C9 109.6(2) . . ?
C6 C10 C11 110.5(2) . . ?
C6 C10 C12 113.5(2) . . ?
C11 C10 C12 109.9(2) . . ?
N1 Si1 C13 109.28(12) . . ?
N1 Si1 C14 113.96(11) . . ?
C13 Si1 C14 105.02(12) . . ?
N1 Si1 C15 114.16(11) . . ?
C13 Si1 C15 106.95(13) . . ?
C14 Si1 C15 106.88(13) . . ?
C16 O1 C19 109.29(19) . . ?
C16 O1 Ba1 133.28(14) . . ?
C19 O1 Ba1 116.74(15) . . ?
O1 C16 C17 106.1(2) . . ?
C16 C17 C18 102.8(2) . . ?
C19 C18 C17 101.4(2) . . ?
O1 C19 C18 105.1(2) . . ?
N2 Ba2 N2 126.89(8) 2_655 . ?
N2 Ba2 O2 118.58(6) 2_655 2_655 ?
N2 Ba2 O2 103.50(6) . 2_655 ?
N2 Ba2 O2 103.50(6) 2_655 . ?
N2 Ba2 O2 118.58(6) . . ?
O2 Ba2 O2 74.46(8) 2_655 . ?
N2 Ba2 C20 27.60(6) 2_655 2_655 ?
N2 Ba2 C20 140.24(6) . 2_655 ?
O2 Ba2 C20 91.22(6) 2_655 2_655 ?
O2 Ba2 C20 100.84(6) . 2_655 ?
N2 Ba2 C20 140.24(6) 2_655 . ?
N2 Ba2 C20 27.60(6) . . ?
O2 Ba2 C20 100.84(6) 2_655 . ?
O2 Ba2 C20 91.22(6) . . ?
C20 Ba2 C20 164.89(9) 2_655 . ?
N2 Ba2 C21 121.54(6) 2_655 . ?
N2 Ba2 C21 45.42(6) . . ?
O2 Ba2 C21 118.59(6) 2_655 . ?
O2 Ba2 C21 80.79(6) . . ?
C20 Ba2 C21 148.96(6) 2_655 . ?
C20 Ba2 C21 24.57(6) . . ?
N2 Ba2 C21 45.42(6) 2_655 2_655 ?
N2 Ba2 C21 121.54(6) . 2_655 ?
O2 Ba2 C21 80.79(6) 2_655 2_655 ?
O2 Ba2 C21 118.59(6) . 2_655 ?
C20 Ba2 C21 24.57(6) 2_655 2_655 ?
C20 Ba2 C21 148.96(6) . 2_655 ?
C21 Ba2 C21 156.92(8) . 2_655 ?
C20 N2 Si2 131.03(17) . . ?
C20 N2 Ba2 90.89(13) . . ?
Si2 N2 Ba2 137.54(10) . . ?
N2 C20 C21 120.6(2) . . ?
N2 C20 C25 121.7(2) . . ?
C21 C20 C25 117.2(2) . . ?
N2 C20 Ba2 61.51(12) . . ?
C21 C20 Ba2 94.24(14) . . ?
C25 C20 Ba2 108.56(15) . . ?
C22 C21 C20 120.3(2) . . ?
C22 C21 C26 117.8(2) . . ?
C20 C21 C26 121.9(2) . . ?
C22 C21 Ba2 123.24(16) . . ?
C20 C21 Ba2 61.18(12) . . ?
C26 C21 Ba2 89.44(14) . . ?
C23 C22 C21 121.5(3) . . ?
C22 C23 C24 119.4(2) . . ?
C23 C24 C25 122.0(3) . . ?
C24 C25 C20 119.7(2) . . ?
C24 C25 C29 120.1(2) . . ?
C20 C25 C29 120.2(2) . . ?
C27 C26 C21 110.6(2) . . ?
C27 C26 C28 109.8(2) . . ?
C21 C26 C28 112.6(2) . . ?
C25 C29 C31 113.9(2) . . ?
C25 C29 C30 110.6(2) . . ?
C31 C29 C30 109.4(2) . . ?
N2 Si2 C34 113.98(12) . . ?
N2 Si2 C33 109.26(12) . . ?
C34 Si2 C33 105.67(13) . . ?
N2 Si2 C32 114.52(12) . . ?
C34 Si2 C32 106.38(14) . . ?
C33 Si2 C32 106.41(13) . . ?
C38 O2 C35 107.79(19) . . ?
C38 O2 Ba2 122.02(15) . . ?
C35 O2 Ba2 124.32(15) . . ?
O2 C35 C36 106.4(2) . . ?
C37 C36 C35 103.8(2) . . ?
C38 C37 C36 102.3(2) . . ?
O2 C38 C37 104.4(2) . . ?

loop_
_geom_bond_atom_site_label_1
_geom_bond_atom_site_label_2
_geom_bond_distance
_geom_bond_site_symmetry_2
_geom_bond_publ_flag
Ba1 N1 2.620(2) 2_656 ?
Ba1 N1 2.620(2) . ?
Ba1 O1 2.6875(17) . ?
Ba1 O1 2.6875(17) 2_656 ?
Ba1 C1 2.996(2) 2_656 ?
N1 C1 1.391(3) . ?
N1 Si1 1.688(2) . ?
C1 C2 1.438(3) . ?
C1 C6 1.440(3) . ?
C2 C3 1.400(3) . ?
C2 C7 1.527(4) . ?
C3 C4 1.388(4) . ?
C4 C5 1.383(4) . ?
C5 C6 1.398(3) . ?
C6 C10 1.520(3) . ?
C7 C8 1.532(4) . ?
C7 C9 1.534(4) . ?
C10 C11 1.532(4) . ?
C10 C12 1.532(4) . ?
Si1 C13 1.876(3) . ?
Si1 C14 1.882(3) . ?
Si1 C15 1.883(3) . ?
O1 C16 1.448(3) . ?
O1 C19 1.448(3) . ?
C16 C17 1.518(4) . ?
C17 C18 1.526(4) . ?
C18 C19 1.510(4) . ?
Ba2 N2 2.650(2) 2_655 ?
Ba2 N2 2.650(2) . ?
Ba2 O2 2.6987(17) 2_655 ?
Ba2 O2 2.6987(17) . ?
Ba2 C20 3.014(2) 2_655 ?
Ba2 C20 3.014(2) . ?
Ba2 C21 3.431(2) . ?
Ba2 C21 3.431(2) 2_655 ?
N2 C20 1.397(3) . ?
N2 Si2 1.687(2) . ?
C20 C21 1.431(4) . ?
C20 C25 1.439(3) . ?
C21 C22 1.403(3) . ?
C21 C26 1.534(4) . ?
C22 C23 1.374(4) . ?
C23 C24 1.384(4) . ?
C24 C25 1.396(3) . ?
C25 C29 1.518(4) . ?
C26 C27 1.533(4) . ?
C26 C28 1.537(4) . ?
C29 C31 1.536(4) . ?
C29 C30 1.540(4) . ?
Si2 C34 1.880(3) . ?
Si2 C33 1.885(3) . ?
Si2 C32 1.885(3) . ?
O2 C38 1.448(3) . ?
O2 C35 1.451(3) . ?
C35 C36 1.537(4) . ?
C36 C37 1.515(4) . ?
C37 C38 1.503(4) . ?
